data_2016293
loop_
_publ_author_name
'Chopra, Deepak'
'Mohan, T. P.'
'Vishalakshi, B.'
'Guru Row, T. N.'

_publ_section_title
;
 A series of substituted
 (2<i>E</i>)-3-(2-fluoro-4-phenoxyphenyl)-1-phenylprop-2-en-1-ones
;
_journal_coeditor_code AV3115
_journal_issue 12
_journal_name_full 'Acta Crystallographica Section C'
_journal_page_first o704
_journal_page_last o710
_journal_paper_doi 10.1107/S0108270107049426
_journal_volume 63
_journal_year 2007
_chemical_formula_iupac 'C21 H14 Cl F O2'
_chemical_formula_moiety 'C21 H14 Cl F O2'
_chemical_formula_sum 'C21 H14 Cl F O2'
_chemical_formula_weight 352.77
_chemical_name_systematic
;
(2E)-1-(4-chlorophenyl)-3-(2-fluoro-4-phenoxyphenyl)prop-2-en-1-one
;
_space_group_IT_number 2
_symmetry_cell_setting triclinic
_symmetry_space_group_name_Hall '-P 1'
_symmetry_space_group_name_H-M 'P -1'
_atom_sites_solution_hydrogens geom
_atom_sites_solution_primary direct
_atom_sites_solution_secondary difmap
_cell_angle_alpha 99.109(7)
_cell_angle_beta 104.800(8)
_cell_angle_gamma 113.697(9)
_cell_formula_units_Z 2
_cell_length_a 9.045(6)
_cell_length_b 9.833(6)
_cell_length_c 11.474(7)
_cell_measurement_reflns_used 965
_cell_measurement_temperature 290(2)
_cell_measurement_theta_max 25.6
_cell_measurement_theta_min 1.8
_cell_volume 863.3(9)
_computing_cell_refinement 'SMART (Bruker, 1998)'
_computing_data_collection 'SMART (Bruker, 1998)'
_computing_data_reduction 'SAINT (Bruker, 1998)'
_computing_molecular_graphics 'Ortep-3 for Windows (Farrugia, 1997) and CAMERON (Watkin <i>et al.</i>, 1993)'
_computing_publication_material 'PLATON (Spek, 2003)'
_computing_structure_refinement 'SHELXL97 (Sheldrick, 1997)'
_computing_structure_solution 'SIR92 (Altomare <i>et al.</i>,  1993)'
_diffrn_ambient_temperature 290(2)
_diffrn_measured_fraction_theta_full 0.996
_diffrn_measured_fraction_theta_max 0.961
_diffrn_measurement_device_type 'Bruker SMART APEX CCD area-detector'
_diffrn_measurement_method '\f and \w scans'
_diffrn_radiation_monochromator graphite
_diffrn_radiation_source 'fine-focus sealed tube'
_diffrn_radiation_type MoK\a
_diffrn_radiation_wavelength 0.71073
_diffrn_reflns_av_R_equivalents 0.0246
_diffrn_reflns_av_sigmaI/netI 0.0306
_diffrn_reflns_limit_h_max 11
_diffrn_reflns_limit_h_min -11
_diffrn_reflns_limit_k_max 12
_diffrn_reflns_limit_k_min -12
_diffrn_reflns_limit_l_max 14
_diffrn_reflns_limit_l_min -14
_diffrn_reflns_number 8889
_diffrn_reflns_reduction_process
;
?
;
_diffrn_reflns_theta_full 25.00
_diffrn_reflns_theta_max 26.36
_diffrn_reflns_theta_min 1.92
_diffrn_standards_number 0
_exptl_absorpt_coefficient_mu 0.242
_exptl_absorpt_correction_T_max 0.9692
_exptl_absorpt_correction_T_min 0.9207
_exptl_absorpt_correction_type multi-scan
_exptl_absorpt_process_details '(SADABS; Sheldrick, 1996)'
_exptl_crystal_colour colorless
_exptl_crystal_density_diffrn 1.357
_exptl_crystal_density_method 'Not Measured'
_exptl_crystal_description block
_exptl_crystal_F_000 364
_exptl_crystal_size_max 0.14
_exptl_crystal_size_mid 0.14
_exptl_crystal_size_min 0.13
_refine_diff_density_max 0.143
_refine_diff_density_min -0.172
_refine_ls_extinction_method none
_refine_ls_goodness_of_fit_ref 1.057
_refine_ls_hydrogen_treatment refall
_refine_ls_matrix_type full
_refine_ls_number_parameters 282
_refine_ls_number_reflns 3395
_refine_ls_number_restraints 0
_refine_ls_restrained_S_all 1.057
_refine_ls_R_factor_all 0.0662
_refine_ls_R_factor_gt 0.0453
_refine_ls_shift/su_max 0.000
_refine_ls_shift/su_mean 0.000
_refine_ls_structure_factor_coef Fsqd
_refine_ls_weighting_details 'calc w=1/[\s^2^(Fo^2^)+(0.0598P)^2^+0.1181P] where P=(Fo^2^+2Fc^2^)/3'
_refine_ls_weighting_scheme calc
_refine_ls_wR_factor_gt 0.1105
_refine_ls_wR_factor_ref 0.1341
_reflns_number_gt 2672
_reflns_number_total 3395
_reflns_threshold_expression >2sigma(I)
_cod_data_source_file av3115.cif
_cod_data_source_block III
_cod_depositor_comments
;
The following automatic conversions were performed:
'_symmetry_cell_setting' value 'Triclinic' changed to 'triclinic'
according to '/home/saulius/struct/CIF-dictionaries/cif_core.dic'
dictionary named 'cif_core.dic' version 2.4.1 from 2010-06-29.

Automatic conversion script
Id: cif_fix_enum 1527 2010-12-29 10:47:43Z saulius 

The following automatic conversions were performed:

'_symmetry_cell_setting' value 'Triclinic' changed to 'triclinic'
according to /home/saulius/struct/CIF-dictionaries/cif_core.dic
dictionary named 'cif_core.dic' version 2.4.1 from 2010-06-29.

Automatic conversion script
Id: cif_fix_values 1715 2011-07-08 13:25:40Z adriana 
;
_cod_database_code 2016293
_cod_database_fobs_code 2016293

loop_
_symmetry_equiv_pos_as_xyz
x,y,z
-x,-y,-z

loop_
_atom_site_type_symbol
_atom_site_label
_atom_site_fract_x
_atom_site_fract_y
_atom_site_fract_z
_atom_site_U_iso_or_equiv
_atom_site_adp_type
_atom_site_calc_flag
_atom_site_occupancy
Cl Cl1 0.80478(8) -0.08233(8) 1.54625(6) 0.0844(2) Uani d 1
F F1 0.3850(2) 0.53648(17) 0.67286(14) 0.0977(5) Uani d 1
O O1 0.17510(18) -0.0423(2) 1.12692(15) 0.0821(5) Uani d 1
O O2 0.0572(2) 0.35710(18) 0.66076(13) 0.0764(5) Uani d 1
C C1 0.6701(3) -0.0510(2) 1.42744(18) 0.0587(5) Uani d 1
C C2 0.4951(3) -0.1411(3) 1.3894(2) 0.0641(5) Uani d 1
C C3 0.3879(3) -0.1147(3) 1.2967(2) 0.0625(5) Uani d 1
C C4 0.4542(2) 0.0022(2) 1.24170(17) 0.0531(4) Uani d 1
C C5 0.6326(3) 0.0909(3) 1.2821(2) 0.0618(5) Uani d 1
C C6 0.7412(3) 0.0657(3) 1.3758(2) 0.0665(5) Uani d 1
C C7 0.3295(2) 0.0254(2) 1.14370(18) 0.0584(5) Uani d 1
C C8 0.3895(3) 0.1278(2) 1.06718(19) 0.0592(5) Uani d 1
C C9 0.2777(3) 0.1439(3) 0.97700(19) 0.0595(5) Uani d 1
C C10 0.3106(2) 0.2425(2) 0.89503(17) 0.0552(5) Uani d 1
C C11 0.1716(3) 0.2531(3) 0.81658(19) 0.0618(5) Uani d 1
C C12 0.1963(3) 0.3517(2) 0.74220(18) 0.0627(5) Uani d 1
C C13 0.3606(3) 0.4386(3) 0.7448(2) 0.0682(6) Uani d 1
C C14 0.4998(3) 0.4288(3) 0.8190(2) 0.0705(6) Uani d 1
C C15 0.4744(3) 0.3311(2) 0.89346(19) 0.0606(5) Uani d 1
C C16 0.0107(3) 0.4685(2) 0.7048(2) 0.0607(5) Uani d 1
C C17 0.0689(3) 0.5504(3) 0.8294(2) 0.0765(6) Uani d 1
C C18 0.0146(4) 0.6599(4) 0.8621(3) 0.0957(9) Uani d 1
C C19 -0.0963(4) 0.6846(4) 0.7712(4) 0.0970(10) Uani d 1
C C20 -0.1569(4) 0.5991(3) 0.6481(3) 0.0878(8) Uani d 1
C C21 -0.1036(3) 0.4910(3) 0.6142(2) 0.0705(6) Uani d 1
H H2 0.447(3) -0.223(3) 1.428(2) 0.076(6) Uiso d 1
H H3 0.265(3) -0.180(3) 1.266(2) 0.091(8) Uiso d 1
H H5 0.686(3) 0.173(3) 1.249(2) 0.075(6) Uiso d 1
H H6 0.863(3) 0.128(3) 1.406(2) 0.092(8) Uiso d 1
H H8 0.509(3) 0.181(3) 1.079(2) 0.076(6) Uiso d 1
H H9 0.163(3) 0.088(2) 0.967(2) 0.072(6) Uiso d 1
H H11 0.059(3) 0.193(2) 0.8184(17) 0.056(5) Uiso d 1
H H14 0.604(3) 0.488(3) 0.819(2) 0.088(8) Uiso d 1
H H15 0.572(3) 0.323(2) 0.948(2) 0.065(6) Uiso d 1
H H17 0.135(3) 0.531(3) 0.888(2) 0.077(7) Uiso d 1
H H18 0.052(3) 0.708(3) 0.942(2) 0.092(7) Uiso d 1
H H19 -0.125(4) 0.756(4) 0.797(3) 0.128(12) Uiso d 1
H H20 -0.236(3) 0.623(3) 0.584(3) 0.103(8) Uiso d 1
H H21 -0.147(3) 0.429(3) 0.522(2) 0.085(7) Uiso d 1

loop_
_atom_site_aniso_label
_atom_site_aniso_U_11
_atom_site_aniso_U_22
_atom_site_aniso_U_33
_atom_site_aniso_U_12
_atom_site_aniso_U_13
_atom_site_aniso_U_23
Cl1 0.0872(4) 0.1072(5) 0.0811(4) 0.0635(4) 0.0221(3) 0.0467(4)
F1 0.1130(12) 0.0942(10) 0.0880(9) 0.0438(9) 0.0304(9) 0.0518(8)
O1 0.0515(8) 0.1122(13) 0.0771(10) 0.0305(9) 0.0161(7) 0.0452(10)
O2 0.0868(11) 0.0832(10) 0.0580(8) 0.0536(9) 0.0029(8) 0.0165(8)
C1 0.0666(12) 0.0679(12) 0.0554(10) 0.0431(11) 0.0202(9) 0.0225(10)
C2 0.0680(13) 0.0677(13) 0.0669(12) 0.0346(11) 0.0275(11) 0.0316(11)
C3 0.0575(12) 0.0692(13) 0.0636(12) 0.0297(11) 0.0217(10) 0.0246(10)
C4 0.0564(11) 0.0569(11) 0.0519(10) 0.0307(9) 0.0201(9) 0.0172(9)
C5 0.0557(11) 0.0660(12) 0.0695(13) 0.0305(10) 0.0203(10) 0.0315(11)
C6 0.0538(12) 0.0752(14) 0.0752(14) 0.0339(11) 0.0182(11) 0.0310(12)
C7 0.0538(11) 0.0677(12) 0.0538(11) 0.0296(10) 0.0166(9) 0.0178(9)
C8 0.0546(11) 0.0681(12) 0.0593(11) 0.0320(10) 0.0179(9) 0.0243(10)
C9 0.0532(11) 0.0677(12) 0.0559(11) 0.0299(10) 0.0141(9) 0.0177(10)
C10 0.0554(11) 0.0615(11) 0.0479(10) 0.0304(9) 0.0124(8) 0.0145(9)
C11 0.0565(12) 0.0713(13) 0.0571(11) 0.0332(11) 0.0130(10) 0.0192(10)
C12 0.0710(13) 0.0662(12) 0.0517(10) 0.0391(11) 0.0110(10) 0.0165(9)
C13 0.0841(15) 0.0640(12) 0.0573(11) 0.0348(12) 0.0226(11) 0.0224(10)
C14 0.0643(13) 0.0741(14) 0.0680(13) 0.0268(12) 0.0234(12) 0.0225(12)
C15 0.0578(11) 0.0710(13) 0.0548(11) 0.0342(11) 0.0159(9) 0.0171(10)
C16 0.0583(11) 0.0582(11) 0.0666(12) 0.0261(10) 0.0206(10) 0.0256(10)
C17 0.0677(14) 0.0768(15) 0.0739(15) 0.0318(13) 0.0146(12) 0.0157(13)
C18 0.0834(19) 0.0863(19) 0.100(2) 0.0303(16) 0.0363(17) 0.0018(17)
C19 0.0878(19) 0.0827(18) 0.150(3) 0.0516(16) 0.061(2) 0.044(2)
C20 0.0915(18) 0.0954(19) 0.115(2) 0.0592(16) 0.0523(17) 0.0593(18)
C21 0.0739(14) 0.0800(15) 0.0762(15) 0.0424(12) 0.0311(12) 0.0445(13)

loop_
_atom_type_symbol
_atom_type_description
_atom_type_scat_dispersion_real
_atom_type_scat_dispersion_imag
_atom_type_scat_source
O O 0.0106 0.0060 'International Tables Vol C Tables 4.2.6.8 and 6.1.1.4'
F F 0.0171 0.0103 'International Tables Vol C Tables 4.2.6.8 and 6.1.1.4'
Cl Cl 0.1484 0.1585 'International Tables Vol C Tables 4.2.6.8 and 6.1.1.4'
H H 0.0000 0.0000 'International Tables Vol C Tables 4.2.6.8 and 6.1.1.4'
C C 0.0033 0.0016 'International Tables Vol C Tables 4.2.6.8 and 6.1.1.4'

loop_
_geom_angle_atom_site_label_1
_geom_angle_atom_site_label_2
_geom_angle_atom_site_label_3
_geom_angle
_geom_angle_publ_flag
C5 C4 C3 118.09(18) ?
C5 C4 C7 123.88(18) yes
C3 C4 C7 118.03(18) ?
C9 C8 C7 120.7(2) ?
C9 C8 H8 118.7(15) ?
C7 C8 H8 120.5(14) ?
C15 C10 C11 118.2(2) ?
C15 C10 C9 123.31(18) ?
C11 C10 C9 118.50(19) ?
C12 O2 C16 117.69(15) ?
O1 C7 C8 119.80(18) ?
O1 C7 C4 119.35(18) ?
C8 C7 C4 120.85(17) ?
C2 C1 C6 121.57(19) ?
C2 C1 Cl1 118.99(17) ?
C6 C1 Cl1 119.42(17) ?
C1 C6 C5 119.0(2) ?
C1 C6 H6 119.8(16) ?
C5 C6 H6 121.2(17) ?
C2 C3 C4 121.3(2) ?
C2 C3 H3 120.2(16) ?
C4 C3 H3 118.5(16) ?
C8 C9 C10 129.2(2) yes
C8 C9 H9 115.9(15) ?
C10 C9 H9 114.9(14) ?
C13 C12 C11 118.77(19) ?
C13 C12 O2 120.2(2) ?
C11 C12 O2 120.9(2) ?
C12 C11 C10 121.1(2) ?
C12 C11 H11 120.8(12) ?
C10 C11 H11 118.0(12) ?
C1 C2 C3 119.1(2) ?
C1 C2 H2 120.1(13) ?
C3 C2 H2 120.8(14) ?
C6 C5 C4 120.9(2) ?
C6 C5 H5 116.7(14) ?
C4 C5 H5 122.3(14) ?
C17 C16 C21 120.6(2) ?
C17 C16 O2 123.8(2) ?
C21 C16 O2 115.53(19) ?
C14 C15 C10 121.0(2) ?
C14 C15 H15 120.7(13) ?
C10 C15 H15 118.3(13) ?
C15 C14 C13 119.3(2) ?
C15 C14 H14 121.8(17) ?
C13 C14 H14 118.8(17) ?
C20 C21 C16 120.0(3) ?
C20 C21 H21 119.9(14) ?
C16 C21 H21 120.1(14) ?
C16 C17 C18 118.6(3) ?
C16 C17 H17 120.8(15) ?
C18 C17 H17 120.6(15) ?
F1 C13 C12 118.8(2) ?
F1 C13 C14 119.7(2) ?
C12 C13 C14 121.6(2) ?
C19 C20 C21 120.0(3) ?
C19 C20 H20 117.3(15) ?
C21 C20 H20 122.6(15) ?
C19 C18 C17 120.6(3) ?
C19 C18 H18 123.4(16) ?
C17 C18 H18 115.9(16) ?
C20 C19 C18 120.1(3) ?
C20 C19 H19 123(2) ?
C18 C19 H19 117(2) ?

loop_
_geom_bond_atom_site_label_1
_geom_bond_atom_site_label_2
_geom_bond_distance
_geom_bond_publ_flag
Cl1 C1 1.739(2) ?
C4 C5 1.392(3) ?
C4 C3 1.395(3) ?
C4 C7 1.493(3) yes
C8 C9 1.328(3) yes
C8 C7 1.471(3) yes
C8 H8 0.95(2) ?
C10 C15 1.391(3) ?
C10 C11 1.399(3) ?
C10 C9 1.454(3) yes
O2 C12 1.389(2) yes
O2 C16 1.391(2) yes
O1 C7 1.227(2) yes
C1 C2 1.371(3) ?
C1 C6 1.377(3) ?
C6 C5 1.387(3) ?
C6 H6 0.95(3) ?
C3 C2 1.379(3) ?
C3 H3 0.96(3) ?
C9 H9 0.92(2) ?
C12 C13 1.374(3) ?
C12 C11 1.380(3) ?
C11 H11 0.96(2) ?
C2 H2 0.98(3) ?
C5 H5 0.96(2) ?
C16 C17 1.371(3) ?
C16 C21 1.381(3) ?
C15 C14 1.374(3) ?
C15 H15 0.99(2) ?
C14 C13 1.377(3) ?
C14 H14 0.89(3) ?
C21 C20 1.376(3) ?
C21 H21 1.02(2) ?
C17 C18 1.390(4) ?
C17 H17 0.88(2) ?
C13 F1 1.352(3) ?
C20 C19 1.363(5) ?
C20 H20 1.01(3) ?
C18 C19 1.376(5) ?
C18 H18 0.87(2) ?
C19 H19 0.88(3) ?

loop_
_geom_hbond_atom_site_label_D
_geom_hbond_atom_site_label_H
_geom_hbond_atom_site_label_A
_geom_hbond_site_symmetry_A
_geom_hbond_distance_DH
_geom_hbond_distance_HA
_geom_hbond_distance_DA
_geom_hbond_angle_DHA
_geom_hbond_publ_flag
C11 H11 O1 2_557 0.96(2) 2.35(2) 3.285(3) 165(2) yes
C18 H18 O1 1_565 0.87(2) 2.59(2) 3.381(4) 151(2) yes
C5 H5 Cg3 2_665 0.96(2) 3.13(3) 3.940(4) 144(2) yes

loop_
_geom_torsion_atom_site_label_1
_geom_torsion_atom_site_label_2
_geom_torsion_atom_site_label_3
_geom_torsion_atom_site_label_4
_geom_torsion
_geom_torsion_publ_flag
C9 C8 C7 O1 -2.3(3) ?
C9 C8 C7 C4 177.57(17) yes
C5 C4 C7 O1 -169.50(19) ?
C3 C4 C7 O1 10.0(3) ?
C5 C4 C7 C8 10.7(3) ?
C3 C4 C7 C8 -169.80(18) yes
C2 C1 C6 C5 -0.8(3) ?
Cl1 C1 C6 C5 -179.30(15) ?
C5 C4 C3 C2 0.7(3) ?
C7 C4 C3 C2 -178.81(18) ?
C7 C8 C9 C10 177.47(18) yes
C15 C10 C9 C8 5.3(3) ?
C11 C10 C9 C8 -172.6(2) yes
C16 O2 C12 C13 -89.9(2) ?
C16 O2 C12 C11 93.7(2) yes
C13 C12 C11 C10 1.0(3) ?
O2 C12 C11 C10 177.40(16) ?
C15 C10 C11 C12 -1.8(3) ?
C9 C10 C11 C12 176.17(18) ?
C6 C1 C2 C3 0.5(3) ?
Cl1 C1 C2 C3 178.94(15) ?
C4 C3 C2 C1 -0.4(3) ?
C1 C6 C5 C4 1.2(3) ?
C3 C4 C5 C6 -1.1(3) ?
C7 C4 C5 C6 178.41(18) ?
C12 O2 C16 C17 -14.0(3) yes
C12 O2 C16 C21 167.34(19) ?
C11 C10 C15 C14 1.4(3) ?
C9 C10 C15 C14 -176.51(19) ?
C10 C15 C14 C13 -0.1(3) ?
C17 C16 C21 C20 1.6(3) ?
O2 C16 C21 C20 -179.7(2) ?
C21 C16 C17 C18 -1.9(4) ?
O2 C16 C17 C18 179.4(2) ?
C11 C12 C13 F1 -179.31(18) ?
O2 C12 C13 F1 4.3(3) ?
C11 C12 C13 C14 0.3(3) ?
O2 C12 C13 C14 -176.14(18) ?
C15 C14 C13 F1 178.88(19) ?
C15 C14 C13 C12 -0.7(3) ?
C16 C21 C20 C19 0.3(4) ?
C16 C17 C18 C19 0.5(4) ?
C21 C20 C19 C18 -1.7(4) ?
C17 C18 C19 C20 1.3(4) ?

loop_
_cod_related_entry_id
_cod_related_entry_database
_cod_related_entry_code
1 ChemSpider 30654086
